data_7208879
loop_
_publ_author_name
'Huang, Sheng-Li'
'Zhang, Long'
'Lin, Yue-Jian'
'Jin, Guo-Xin'

_publ_section_title
;
 Discrepant gas adsorption in isostructural heterometallic coordination
 polymers: strong dependence of metal identity
;
_journal_issue 1
_journal_name_full CrystEngComm
_journal_page_first 78
_journal_paper_doi 10.1039/c2ce26072g
_journal_volume 15
_journal_year 2013
_chemical_formula_sum 'C41 H65 N11 Ni3 O16'
_chemical_formula_weight 1144.17
_chemical_name_systematic
;
?
;
_space_group_IT_number 2
_symmetry_cell_setting triclinic
_symmetry_space_group_name_Hall '-P 1'
_symmetry_space_group_name_H-M 'P -1'
_atom_sites_solution_hydrogens geom
_atom_sites_solution_primary direct
_atom_sites_solution_secondary difmap
_audit_creation_method SHELXL-97
_cell_angle_alpha 94.2070(10)
_cell_angle_beta 91.5310(10)
_cell_angle_gamma 113.6120(10)
_cell_formula_units_Z 2
_cell_length_a 11.4505(8)
_cell_length_b 11.5123(8)
_cell_length_c 21.6191(14)
_cell_measurement_reflns_used 7004
_cell_measurement_temperature 173(2)
_cell_measurement_theta_max 28.13
_cell_measurement_theta_min 2.30
_cell_volume 2599.3(3)
_computing_cell_refinement 'Bruker SAINT'
_computing_data_collection 'Bruker APEX2'
_computing_data_reduction 'Bruker SAINT'
_computing_molecular_graphics 'Bruker SHELXTL'
_computing_publication_material 'Bruker SHELXTL'
_computing_structure_refinement 'SHELXL-97 (Sheldrick, 1997)'
_computing_structure_solution 'SHELXS-97 (Sheldrick, 1990)'
_diffrn_ambient_temperature 173(2)
_diffrn_measured_fraction_theta_full 0.982
_diffrn_measured_fraction_theta_max 0.982
_diffrn_measurement_device_type 'Bruker APEX-II CCD'
_diffrn_measurement_method '\f and \w scans'
_diffrn_radiation_monochromator graphite
_diffrn_radiation_source 'fine-focus sealed tube'
_diffrn_radiation_type MoK\a
_diffrn_radiation_wavelength 0.71073
_diffrn_reflns_av_R_equivalents 0.0225
_diffrn_reflns_av_sigmaI/netI 0.0485
_diffrn_reflns_limit_h_max 14
_diffrn_reflns_limit_h_min -15
_diffrn_reflns_limit_k_max 15
_diffrn_reflns_limit_k_min -15
_diffrn_reflns_limit_l_max 28
_diffrn_reflns_limit_l_min -28
_diffrn_reflns_number 20249
_diffrn_reflns_theta_full 28.26
_diffrn_reflns_theta_max 28.25
_diffrn_reflns_theta_min 0.95
_diffrn_standards_decay_% 3.58
_exptl_absorpt_coefficient_mu 1.151
_exptl_absorpt_correction_T_max 0.8936
_exptl_absorpt_correction_T_min 0.8742
_exptl_absorpt_correction_type multi-scan
_exptl_absorpt_process_details sadabs
_exptl_crystal_colour yellow
_exptl_crystal_density_diffrn 1.462
_exptl_crystal_density_method 'not measured'
_exptl_crystal_description prism
_exptl_crystal_F_000 1200
_exptl_crystal_size_max 0.12
_exptl_crystal_size_mid 0.10
_exptl_crystal_size_min 0.10
_platon_squeeze_details
;
;
_refine_diff_density_max 1.609
_refine_diff_density_min -1.025
_refine_diff_density_rms 0.149
_refine_ls_extinction_method none
_refine_ls_goodness_of_fit_ref 1.081
_refine_ls_hydrogen_treatment mixed
_refine_ls_matrix_type full
_refine_ls_number_parameters 682
_refine_ls_number_reflns 12645
_refine_ls_number_restraints 10
_refine_ls_restrained_S_all 1.081
_refine_ls_R_factor_all 0.0777
_refine_ls_R_factor_gt 0.0569
_refine_ls_shift/su_max 0.007
_refine_ls_shift/su_mean 0.000
_refine_ls_structure_factor_coef Fsqd
_refine_ls_weighting_details 'calc w=1/[\s^2^(Fo^2^)+(0.1307P)^2^+0.4302P] where P=(Fo^2^+2Fc^2^)/3'
_refine_ls_weighting_scheme calc
_refine_ls_wR_factor_gt 0.1780
_refine_ls_wR_factor_ref 0.1977
_reflns_number_gt 9579
_reflns_number_total 12645
_reflns_threshold_expression >2sigma(I)
_cod_data_source_file c2ce26072g.txt
_cod_data_source_block mo_01201a
_cod_depositor_comments
;
The following automatic conversions were performed:

'_symmetry_cell_setting' value 'Triclinic' changed to 'triclinic'
according to /home/saulius/struct/CIF-dictionaries/cif_core.dic
dictionary named 'cif_core.dic' version 2.4.2 from 2011-04-26.

Automatic conversion script
Id: cif_fix_values 1891 2012-01-12 08:04:46Z andrius 
;
_cod_original_sg_symbol_H-M P-1
_cod_database_code 7208879

loop_
_symmetry_equiv_pos_as_xyz
'x, y, z'
'-x, -y, -z'

loop_
_atom_site_label
_atom_site_type_symbol
_atom_site_fract_x
_atom_site_fract_y
_atom_site_fract_z
_atom_site_U_iso_or_equiv
_atom_site_adp_type
_atom_site_occupancy
_atom_site_symmetry_multiplicity
_atom_site_calc_flag
_atom_site_refinement_flags
Ni1 Ni 0.80769(4) 0.73524(4) 0.24176(2) 0.02271(13) Uani 1 1 d .
Ni2 Ni 0.5000 0.0000 0.5000 0.01977(15) Uani 1 2 d S
Ni3 Ni 0.5000 1.0000 0.0000 0.02947(18) Uani 1 2 d SD
Ni4 Ni 1.08174(4) 0.45178(4) 0.26858(2) 0.01856(12) Uani 1 1 d .
N1 N 0.8243(3) 0.7693(3) 0.14912(17) 0.0308(7) Uani 1 1 d D
H1 H 0.761(4) 0.785(6) 0.135(3) 0.069(19) Uiso 1 1 d D
N2 N 0.7390(3) 0.5449(3) 0.2100(2) 0.0356(8) Uani 1 1 d .
H2 H 0.802(5) 0.526(5) 0.212(2) 0.047(15) Uiso 1 1 d .
N3 N 0.7966(3) 0.7028(3) 0.33498(18) 0.0338(8) Uani 1 1 d D
H3 H 0.860(5) 0.675(6) 0.334(3) 0.07(2) Uiso 1 1 d D
N4 N 0.8786(3) 0.9266(3) 0.27387(17) 0.0287(7) Uani 1 1 d D
H4 H 0.809(3) 0.938(5) 0.268(2) 0.044(14) Uiso 1 1 d D
N5 N 0.6028(3) 0.1788(3) 0.54525(14) 0.0250(6) Uani 1 1 d D
H5 H 0.664(4) 0.216(5) 0.523(2) 0.046(15) Uiso 1 1 d D
N6 N 0.6322(3) -0.0714(3) 0.52428(15) 0.0261(6) Uani 1 1 d D
H6 H 0.701(3) -0.043(4) 0.5044(17) 0.020(10) Uiso 1 1 d D
N7 N 0.3334(4) 1.0256(4) 0.01065(17) 0.0391(8) Uani 1 1 d .
H7 H 0.332(4) 1.060(4) 0.056(2) 0.031(11) Uiso 1 1 d .
N8 N 0.4508(4) 0.8494(4) 0.05314(18) 0.0425(9) Uani 1 1 d D
H8 H 0.451(6) 0.887(3) 0.0909(9) 0.064 Uiso 1 1 d D
N9 N 1.1966(3) 0.3535(3) 0.26650(14) 0.0219(6) Uani 1 1 d .
N10 N 1.2260(3) 0.6190(3) 0.24553(13) 0.0171(5) Uani 1 1 d .
N11 N 0.9121(3) 0.3024(3) 0.28564(14) 0.0196(6) Uani 1 1 d .
O1 O 1.1445(3) 0.4824(3) 0.36062(12) 0.0287(6) Uani 1 1 d .
O2 O 1.2468(3) 0.4149(3) 0.42947(13) 0.0429(8) Uani 1 1 d .
O3 O 1.3085(5) 0.1983(5) 0.11262(17) 0.0811(17) Uani 1 1 d .
O4 O 1.4165(3) 0.1214(3) 0.17201(14) 0.0376(7) Uani 1 1 d .
O5 O 0.9861(2) 0.5687(2) 0.27118(14) 0.0281(6) Uani 1 1 d .
O6 O 1.0012(2) 0.7570(2) 0.24502(13) 0.0261(6) Uani 1 1 d .
O7 O 1.6161(2) 0.7185(3) 0.24050(15) 0.0328(7) Uani 1 1 d .
O8 O 1.6351(3) 0.8822(3) 0.18593(16) 0.0368(7) Uani 1 1 d .
O9 O 1.0043(2) 0.3898(3) 0.17929(13) 0.0284(6) Uani 1 1 d .
O10 O 0.8162(3) 0.2866(3) 0.12739(12) 0.0361(7) Uani 1 1 d .
O11 O 0.5925(2) 0.0641(2) 0.41573(11) 0.0264(5) Uani 1 1 d .
O12 O 0.7964(3) 0.1134(3) 0.44414(14) 0.0414(7) Uani 1 1 d .
O13 O 0.5761(3) 1.1265(4) 0.08188(15) 0.0444(8) Uani 1 1 d D
H13 H 0.649(3) 1.186(4) 0.086(2) 0.055(17) Uiso 1 1 d D
H13' H 0.536(4) 1.131(5) 0.1135(17) 0.049(15) Uiso 1 1 d D
C1 C 0.8077(5) 0.6483(5) 0.1150(2) 0.0428(10) Uani 1 1 d .
H1A H 0.8893 0.6378 0.1170 0.051 Uiso 1 1 calc R
H1B H 0.7829 0.6486 0.0708 0.051 Uiso 1 1 calc R
C2 C 0.7059(5) 0.5391(4) 0.1428(2) 0.0438(11) Uani 1 1 d .
H2A H 0.6222 0.5444 0.1368 0.053 Uiso 1 1 calc R
H2B H 0.6995 0.4573 0.1217 0.053 Uiso 1 1 calc R
C3 C 0.6349(4) 0.4595(4) 0.2450(3) 0.0456(12) Uani 1 1 d .
H3A H 0.6095 0.3705 0.2273 0.055 Uiso 1 1 calc R
H3B H 0.5598 0.4811 0.2406 0.055 Uiso 1 1 calc R
C4 C 0.6744(4) 0.4702(4) 0.3133(3) 0.0469(13) Uani 1 1 d .
H4A H 0.7584 0.4649 0.3170 0.056 Uiso 1 1 calc R
H4B H 0.6120 0.3964 0.3322 0.056 Uiso 1 1 calc R
C5 C 0.6838(4) 0.5915(5) 0.3501(3) 0.0460(12) Uani 1 1 d .
H5A H 0.6057 0.6058 0.3409 0.055 Uiso 1 1 calc R
H5B H 0.6893 0.5818 0.3951 0.055 Uiso 1 1 calc R
C6 C 0.8093(5) 0.8249(5) 0.3678(2) 0.0443(11) Uani 1 1 d .
H6A H 0.8316 0.8264 0.4125 0.053 Uiso 1 1 calc R
H6B H 0.7269 0.8337 0.3639 0.053 Uiso 1 1 calc R
C7 C 0.9107(4) 0.9334(4) 0.3407(2) 0.0386(10) Uani 1 1 d .
H7A H 0.9163 1.0152 0.3615 0.046 Uiso 1 1 calc R
H7B H 0.9945 0.9285 0.3472 0.046 Uiso 1 1 calc R
C8 C 0.9831(4) 1.0143(4) 0.2395(2) 0.0324(9) Uani 1 1 d .
H8A H 1.0600 0.9965 0.2461 0.039 Uiso 1 1 calc R
H8B H 1.0042 1.1029 0.2568 0.039 Uiso 1 1 calc R
C9 C 0.9510(4) 1.0035(4) 0.1706(2) 0.0379(10) Uani 1 1 d .
H9A H 1.0183 1.0751 0.1525 0.045 Uiso 1 1 calc R
H9B H 0.8697 1.0138 0.1645 0.045 Uiso 1 1 calc R
C10 C 0.9377(4) 0.8807(4) 0.1344(2) 0.0357(9) Uani 1 1 d .
H10A H 0.9324 0.8903 0.0894 0.043 Uiso 1 1 calc R
H10B H 1.0152 0.8651 0.1434 0.043 Uiso 1 1 calc R
C11 C 0.5122(4) 0.2406(4) 0.55061(19) 0.0321(8) Uani 1 1 d .
H11A H 0.5597 0.3339 0.5589 0.039 Uiso 1 1 calc R
H11B H 0.4573 0.2092 0.5856 0.039 Uiso 1 1 calc R
C12 C 0.6680(4) 0.1804(4) 0.60573(17) 0.0305(8) Uani 1 1 d .
H12A H 0.6030 0.1393 0.6355 0.037 Uiso 1 1 calc R
H12B H 0.7176 0.2699 0.6225 0.037 Uiso 1 1 calc R
C13 C 0.7573(4) 0.1122(4) 0.60030(19) 0.0341(9) Uani 1 1 d .
H13A H 0.8144 0.1465 0.5665 0.041 Uiso 1 1 calc R
H13B H 0.8115 0.1331 0.6394 0.041 Uiso 1 1 calc R
C14 C 0.6940(4) -0.0315(4) 0.58770(17) 0.0294(8) Uani 1 1 d .
H14A H 0.7590 -0.0670 0.5930 0.035 Uiso 1 1 calc R
H14B H 0.6291 -0.0665 0.6184 0.035 Uiso 1 1 calc R
C15 C 0.5693(4) -0.2102(4) 0.5095(2) 0.0314(8) Uani 1 1 d .
H15A H 0.5152 -0.2495 0.5435 0.038 Uiso 1 1 calc R
H15B H 0.6346 -0.2459 0.5053 0.038 Uiso 1 1 calc R
C16 C 0.2139(5) 0.9082(6) 0.0103(2) 0.0507(13) Uani 1 1 d .
H16A H 0.1410 0.9319 0.0178 0.061 Uiso 1 1 calc R
H16B H 0.1976 0.8594 -0.0310 0.061 Uiso 1 1 calc R
C17 C 0.2243(5) 0.8276(6) 0.0590(3) 0.0578(14) Uani 1 1 d .
H17A H 0.1377 0.7624 0.0640 0.069 Uiso 1 1 calc R
H17B H 0.2528 0.8820 0.0987 0.069 Uiso 1 1 calc R
C18 C 0.3139(6) 0.7587(5) 0.0486(3) 0.0574(14) Uani 1 1 d .
H18A H 0.3002 0.6968 0.0800 0.069 Uiso 1 1 calc R
H18B H 0.2927 0.7107 0.0071 0.069 Uiso 1 1 calc R
C19 C 0.5393(6) 0.7885(5) 0.0394(3) 0.0529(13) Uani 1 1 d .
H19A H 0.5128 0.7362 -0.0010 0.064 Uiso 1 1 calc R
H19B H 0.5386 0.7323 0.0720 0.064 Uiso 1 1 calc R
C20 C 0.6702(5) 0.8907(6) 0.0371(3) 0.0522(13) Uani 1 1 d .
H20A H 0.6982 0.9404 0.0781 0.063 Uiso 1 1 calc R
H20B H 0.7314 0.8523 0.0266 0.063 Uiso 1 1 calc R
C21 C 1.2462(4) 0.3502(3) 0.32245(17) 0.0231(7) Uani 1 1 d .
C22 C 1.3265(4) 0.2891(4) 0.33154(18) 0.0305(8) Uani 1 1 d .
H22 H 1.3601 0.2873 0.3719 0.037 Uiso 1 1 calc R
C23 C 1.3567(4) 0.2300(4) 0.27924(19) 0.0314(8) Uani 1 1 d .
H23 H 1.4106 0.1860 0.2839 0.038 Uiso 1 1 calc R
C24 C 1.3090(4) 0.2356(3) 0.22193(18) 0.0262(7) Uani 1 1 d .
C25 C 1.2283(4) 0.2983(3) 0.21633(18) 0.0249(7) Uani 1 1 d .
H25 H 1.1948 0.3024 0.1763 0.030 Uiso 1 1 calc R
C26 C 1.2098(4) 0.4208(4) 0.37614(18) 0.0292(8) Uani 1 1 d .
C27 C 1.3460(4) 0.1816(3) 0.16537(18) 0.0264(7) Uani 1 1 d .
C28 C 1.1846(3) 0.7124(3) 0.24035(14) 0.0158(6) Uani 1 1 d .
C29 C 1.2628(3) 0.8323(3) 0.22576(16) 0.0201(6) Uani 1 1 d .
H29 H 1.2306 0.8958 0.2217 0.024 Uiso 1 1 calc R
C30 C 1.3893(3) 0.8574(3) 0.21716(16) 0.0195(6) Uani 1 1 d .
H30 H 1.4452 0.9392 0.2069 0.023 Uiso 1 1 calc R
C31 C 1.4352(3) 0.7641(3) 0.22335(16) 0.0190(6) Uani 1 1 d .
C32 C 1.3490(3) 0.6453(3) 0.23846(17) 0.0197(6) Uani 1 1 d .
H32 H 1.3793 0.5808 0.2439 0.024 Uiso 1 1 calc R
C33 C 1.0455(3) 0.6765(3) 0.25336(16) 0.0189(6) Uani 1 1 d .
C34 C 1.5744(3) 0.7911(3) 0.21540(18) 0.0224(7) Uani 1 1 d .
C35 C 0.8322(3) 0.2598(3) 0.23455(16) 0.0204(6) Uani 1 1 d .
C36 C 0.7080(4) 0.1707(4) 0.23768(18) 0.0286(8) Uani 1 1 d .
H36 H 0.6521 0.1411 0.2013 0.034 Uiso 1 1 calc R
C37 C 0.6658(4) 0.1251(3) 0.29393(17) 0.0277(8) Uani 1 1 d .
H37 H 0.5804 0.0656 0.2968 0.033 Uiso 1 1 calc R
C38 C 0.7496(3) 0.1670(3) 0.34586(16) 0.0217(7) Uani 1 1 d .
C39 C 0.8728(3) 0.2571(3) 0.33998(17) 0.0227(7) Uani 1 1 d .
H39 H 0.9306 0.2873 0.3757 0.027 Uiso 1 1 calc R
C40 C 0.8882(4) 0.3157(3) 0.17513(16) 0.0237(7) Uani 1 1 d .
C41 C 0.7102(4) 0.1122(3) 0.40787(16) 0.0248(7) Uani 1 1 d .
O14 O 0.0407(5) 0.2354(7) 0.4970(3) 0.109(2) Uani 1 1 d .
O15 O 0.2329(6) 0.5955(4) 0.5222(2) 0.103(2) Uani 1 1 d .
O16 O 0.9640(5) 0.5807(5) 0.4142(2) 0.0868(15) Uani 1 1 d .

loop_
_atom_site_aniso_label
_atom_site_aniso_U_11
_atom_site_aniso_U_22
_atom_site_aniso_U_33
_atom_site_aniso_U_23
_atom_site_aniso_U_13
_atom_site_aniso_U_12
Ni1 0.0111(2) 0.0159(2) 0.0437(3) 0.00618(18) 0.00521(18) 0.00732(17)
Ni2 0.0182(3) 0.0197(3) 0.0187(3) 0.0019(2) 0.0027(2) 0.0048(2)
Ni3 0.0287(4) 0.0379(4) 0.0216(3) -0.0023(3) 0.0005(3) 0.0141(3)
Ni4 0.0125(2) 0.0153(2) 0.0288(2) 0.00497(16) 0.00401(17) 0.00598(16)
N1 0.0187(16) 0.0310(17) 0.0432(19) 0.0044(14) 0.0013(14) 0.0105(14)
N2 0.0199(16) 0.0212(15) 0.067(3) -0.0001(15) -0.0043(16) 0.0107(13)
N3 0.0258(17) 0.0314(17) 0.048(2) 0.0129(15) 0.0124(15) 0.0134(15)
N4 0.0178(15) 0.0227(15) 0.050(2) 0.0062(14) 0.0077(14) 0.0119(13)
N5 0.0226(16) 0.0233(15) 0.0236(15) -0.0013(12) 0.0032(12) 0.0040(12)
N6 0.0225(16) 0.0263(15) 0.0282(16) 0.0046(12) 0.0032(13) 0.0079(13)
N7 0.034(2) 0.056(2) 0.0300(18) -0.0047(16) -0.0044(15) 0.0228(18)
N8 0.048(2) 0.044(2) 0.0338(19) 0.0046(16) 0.0028(17) 0.0165(19)
N9 0.0170(14) 0.0165(13) 0.0327(16) 0.0062(11) 0.0063(12) 0.0063(11)
N10 0.0114(12) 0.0178(13) 0.0246(14) 0.0025(10) 0.0038(10) 0.0082(10)
N11 0.0159(13) 0.0162(13) 0.0282(15) 0.0043(11) 0.0042(11) 0.0075(11)
O1 0.0260(14) 0.0272(13) 0.0309(14) -0.0005(11) 0.0037(11) 0.0093(11)
O2 0.057(2) 0.058(2) 0.0249(14) 0.0056(13) 0.0066(14) 0.0348(18)
O3 0.136(4) 0.121(4) 0.0360(19) -0.022(2) -0.017(2) 0.110(4)
O4 0.0425(18) 0.0385(16) 0.0432(17) 0.0044(13) 0.0100(14) 0.0277(15)
O5 0.0152(12) 0.0198(12) 0.0540(17) 0.0133(11) 0.0103(12) 0.0100(10)
O6 0.0135(12) 0.0207(12) 0.0484(16) 0.0074(11) 0.0067(11) 0.0104(10)
O7 0.0129(12) 0.0248(13) 0.0652(19) 0.0177(13) 0.0082(12) 0.0098(10)
O8 0.0206(13) 0.0332(15) 0.064(2) 0.0242(14) 0.0210(14) 0.0146(12)
O9 0.0188(13) 0.0296(14) 0.0316(14) 0.0056(11) 0.0032(11) 0.0037(11)
O10 0.0276(15) 0.0457(17) 0.0228(13) 0.0057(12) 0.0024(11) 0.0016(13)
O11 0.0221(13) 0.0292(13) 0.0224(12) 0.0052(10) 0.0068(10) 0.0039(11)
O12 0.0280(16) 0.058(2) 0.0361(16) 0.0174(15) 0.0025(13) 0.0129(15)
O13 0.0286(17) 0.062(2) 0.0334(16) -0.0164(15) -0.0002(13) 0.0129(16)
C1 0.039(3) 0.050(3) 0.040(2) -0.003(2) 0.003(2) 0.020(2)
C2 0.035(2) 0.034(2) 0.059(3) -0.005(2) -0.006(2) 0.0116(19)
C3 0.0195(19) 0.0180(18) 0.095(4) 0.009(2) 0.001(2) 0.0021(15)
C4 0.024(2) 0.031(2) 0.087(4) 0.032(2) 0.014(2) 0.0082(18)
C5 0.027(2) 0.046(3) 0.071(3) 0.025(2) 0.021(2) 0.016(2)
C6 0.046(3) 0.044(3) 0.048(3) 0.003(2) 0.013(2) 0.023(2)
C7 0.035(2) 0.034(2) 0.048(2) -0.0082(18) 0.0028(19) 0.0175(19)
C8 0.0200(18) 0.0210(17) 0.056(3) 0.0068(17) 0.0082(17) 0.0071(15)
C9 0.0189(19) 0.029(2) 0.064(3) 0.0172(19) 0.0092(19) 0.0052(16)
C10 0.0224(19) 0.041(2) 0.045(2) 0.0130(19) 0.0102(17) 0.0133(18)
C11 0.034(2) 0.0261(18) 0.035(2) -0.0021(16) 0.0098(17) 0.0119(17)
C12 0.031(2) 0.0317(19) 0.0224(17) -0.0034(15) 0.0015(15) 0.0072(16)
C13 0.026(2) 0.042(2) 0.0260(19) -0.0009(17) -0.0026(15) 0.0061(17)
C14 0.0269(19) 0.039(2) 0.0231(18) 0.0078(15) 0.0005(15) 0.0133(17)
C15 0.032(2) 0.0267(19) 0.039(2) 0.0040(16) 0.0016(17) 0.0149(17)
C16 0.027(2) 0.079(4) 0.038(2) -0.012(2) 0.0005(19) 0.016(2)
C17 0.036(3) 0.073(4) 0.051(3) -0.001(3) 0.013(2) 0.009(3)
C18 0.060(4) 0.047(3) 0.051(3) 0.009(2) 0.007(3) 0.006(3)
C19 0.059(3) 0.049(3) 0.054(3) 0.009(2) -0.003(3) 0.026(3)
C20 0.051(3) 0.069(4) 0.048(3) 0.004(3) -0.007(2) 0.037(3)
C21 0.0250(18) 0.0172(15) 0.0275(17) 0.0054(13) 0.0063(14) 0.0080(14)
C22 0.032(2) 0.036(2) 0.0286(19) 0.0068(16) 0.0048(16) 0.0180(18)
C23 0.033(2) 0.0290(19) 0.040(2) 0.0099(16) 0.0049(17) 0.0191(17)
C24 0.0264(19) 0.0209(17) 0.0306(19) -0.0010(14) 0.0049(15) 0.0093(15)
C25 0.0223(17) 0.0219(16) 0.0291(18) 0.0008(14) 0.0010(14) 0.0078(14)
C26 0.027(2) 0.0291(19) 0.031(2) 0.0012(15) 0.0031(16) 0.0115(16)
C27 0.0284(19) 0.0184(16) 0.035(2) 0.0017(14) 0.0020(16) 0.0120(15)
C28 0.0122(14) 0.0183(15) 0.0190(15) 0.0032(12) 0.0033(11) 0.0080(12)
C29 0.0156(15) 0.0191(15) 0.0299(17) 0.0039(13) 0.0005(13) 0.0112(13)
C30 0.0150(15) 0.0144(14) 0.0291(17) 0.0071(12) 0.0033(13) 0.0049(12)
C31 0.0131(15) 0.0198(15) 0.0266(16) 0.0048(13) 0.0047(13) 0.0085(13)
C32 0.0114(14) 0.0163(15) 0.0331(18) 0.0024(13) 0.0011(13) 0.0075(12)
C33 0.0108(14) 0.0203(15) 0.0257(16) 0.0013(12) 0.0025(12) 0.0065(12)
C34 0.0134(15) 0.0164(15) 0.0388(19) 0.0051(14) 0.0039(14) 0.0068(13)
C35 0.0213(17) 0.0169(15) 0.0225(16) 0.0019(12) 0.0044(13) 0.0070(13)
C36 0.0241(19) 0.0279(18) 0.0248(18) 0.0011(14) 0.0008(15) 0.0014(15)
C37 0.0206(18) 0.0238(17) 0.0288(18) 0.0022(14) 0.0028(14) -0.0014(14)
C38 0.0210(17) 0.0213(16) 0.0224(16) 0.0067(13) 0.0081(13) 0.0070(14)
C39 0.0171(16) 0.0229(16) 0.0265(17) 0.0023(13) -0.0009(13) 0.0066(14)
C40 0.0247(18) 0.0211(16) 0.0230(17) 0.0031(13) 0.0090(14) 0.0063(14)
C41 0.0262(18) 0.0258(17) 0.0224(17) 0.0057(14) 0.0062(14) 0.0097(15)
O14 0.066(3) 0.155(6) 0.086(4) 0.052(4) 0.005(3) 0.015(4)
O15 0.148(5) 0.053(3) 0.088(3) 0.003(2) 0.075(4) 0.017(3)
O16 0.089(4) 0.088(3) 0.078(3) 0.008(3) 0.036(3) 0.028(3)

loop_
_atom_type_symbol
_atom_type_description
_atom_type_scat_dispersion_real
_atom_type_scat_dispersion_imag
_atom_type_scat_source
C C 0.0033 0.0016 'International Tables Vol C Tables 4.2.6.8 and 6.1.1.4'
H H 0.0000 0.0000 'International Tables Vol C Tables 4.2.6.8 and 6.1.1.4'
N N 0.0061 0.0033 'International Tables Vol C Tables 4.2.6.8 and 6.1.1.4'
O O 0.0106 0.0060 'International Tables Vol C Tables 4.2.6.8 and 6.1.1.4'
Ni Ni 0.3393 1.1124 'International Tables Vol C Tables 4.2.6.8 and 6.1.1.4'

loop_
_geom_angle_atom_site_label_1
_geom_angle_atom_site_label_2
_geom_angle_atom_site_label_3
_geom_angle
_geom_angle_site_symmetry_1
_geom_angle_site_symmetry_3
N2 Ni1 N1 85.74(15) . .
N2 Ni1 N3 94.68(15) . .
N1 Ni1 N3 178.38(13) . .
N2 Ni1 N4 179.41(13) . .
N1 Ni1 N4 94.33(14) . .
N3 Ni1 N4 85.23(14) . .
N2 Ni1 O7 88.35(12) . 1_455
N1 Ni1 O7 92.93(12) . 1_455
N3 Ni1 O7 88.65(13) . 1_455
N4 Ni1 O7 92.23(11) . 1_455
N2 Ni1 O6 93.26(12) . .
N1 Ni1 O6 87.85(12) . .
N3 Ni1 O6 90.56(12) . .
N4 Ni1 O6 86.16(11) . .
O7 Ni1 O6 178.26(11) 1_455 .
N6 Ni2 N6 179.998(1) 2_656 .
N6 Ni2 N5 85.51(13) 2_656 .
N6 Ni2 N5 94.49(13) . .
N6 Ni2 N5 94.49(13) 2_656 2_656
N6 Ni2 N5 85.51(13) . 2_656
N5 Ni2 N5 180.0 . 2_656
N6 Ni2 O11 91.79(11) 2_656 2_656
N6 Ni2 O11 88.21(11) . 2_656
N5 Ni2 O11 90.19(11) . 2_656
N5 Ni2 O11 89.81(11) 2_656 2_656
N6 Ni2 O11 88.21(11) 2_656 .
N6 Ni2 O11 91.79(11) . .
N5 Ni2 O11 89.81(11) . .
N5 Ni2 O11 90.19(11) 2_656 .
O11 Ni2 O11 180.00(6) 2_656 .
N8 Ni3 N8 180.0(3) 2_675 .
N8 Ni3 N7 94.96(17) 2_675 2_675
N8 Ni3 N7 85.05(17) . 2_675
N8 Ni3 N7 85.05(17) 2_675 .
N8 Ni3 N7 94.95(17) . .
N7 Ni3 N7 180.0 2_675 .
N8 Ni3 O13 89.29(16) 2_675 2_675
N8 Ni3 O13 90.71(16) . 2_675
N7 Ni3 O13 87.31(14) 2_675 2_675
N7 Ni3 O13 92.69(14) . 2_675
N8 Ni3 O13 90.71(16) 2_675 .
N8 Ni3 O13 89.29(16) . .
N7 Ni3 O13 92.69(14) 2_675 .
N7 Ni3 O13 87.30(14) . .
O13 Ni3 O13 180.00(11) 2_675 .
O5 Ni4 N9 173.36(11) . .
O5 Ni4 O1 97.84(11) . .
N9 Ni4 O1 80.52(11) . .
O5 Ni4 O9 87.21(11) . .
N9 Ni4 O9 95.35(12) . .
O1 Ni4 O9 170.45(11) . .
O5 Ni4 N10 80.09(10) . .
N9 Ni4 N10 93.55(11) . .
O1 Ni4 N10 93.48(11) . .
O9 Ni4 N10 95.38(11) . .
O5 Ni4 N11 88.51(10) . .
N9 Ni4 N11 97.97(11) . .
O1 Ni4 N11 92.17(11) . .
O9 Ni4 N11 79.81(11) . .
N10 Ni4 N11 167.86(11) . .
C1 N1 C10 115.0(3) . .
C1 N1 Ni1 106.1(3) . .
C10 N1 Ni1 116.4(3) . .
C3 N2 C2 114.4(4) . .
C3 N2 Ni1 114.9(3) . .
C2 N2 Ni1 105.4(3) . .
C5 N3 C6 114.4(4) . .
C5 N3 Ni1 115.4(3) . .
C6 N3 Ni1 104.8(3) . .
C7 N4 C8 113.9(3) . .
C7 N4 Ni1 106.1(2) . .
C8 N4 Ni1 116.2(2) . .
C11 N5 C12 112.8(3) . .
C11 N5 Ni2 105.8(2) . .
C12 N5 Ni2 115.3(2) . .
C15 N6 C14 114.3(3) . .
C15 N6 Ni2 106.3(2) . .
C14 N6 Ni2 116.6(2) . .
C20 N7 C16 113.4(4) 2_675 .
C20 N7 Ni3 105.7(3) 2_675 .
C16 N7 Ni3 116.6(3) . .
C19 N8 C18 113.7(4) . .
C19 N8 Ni3 106.1(3) . .
C18 N8 Ni3 116.9(3) . .
C21 N9 C25 119.1(3) . .
C21 N9 Ni4 113.1(2) . .
C25 N9 Ni4 127.8(3) . .
C32 N10 C28 118.5(3) . .
C32 N10 Ni4 129.4(2) . .
C28 N10 Ni4 112.0(2) . .
C39 N11 C35 119.9(3) . .
C39 N11 Ni4 128.2(2) . .
C35 N11 Ni4 111.6(2) . .
C26 O1 Ni4 114.9(2) . .
C33 O5 Ni4 115.6(2) . .
C33 O6 Ni1 129.1(2) . .
C34 O7 Ni1 125.6(2) . 1_655
C40 O9 Ni4 114.8(2) . .
C41 O11 Ni2 127.9(2) . .
N1 C1 C2 110.0(4) . .
N2 C2 C1 109.3(4) . .
N2 C3 C4 111.9(4) . .
C3 C4 C5 114.8(4) . .
N3 C5 C4 111.5(4) . .
N3 C6 C7 110.1(4) . .
N4 C7 C6 108.9(4) . .
N4 C8 C9 113.6(3) . .
C8 C9 C10 116.1(3) . .
N1 C10 C9 113.2(3) . .
N5 C11 C15 109.0(3) . 2_656
N5 C12 C13 112.5(3) . .
C14 C13 C12 116.1(3) . .
N6 C14 C13 111.9(3) . .
N6 C15 C11 109.9(3) . 2_656
C17 C16 N7 110.7(4) . .
C16 C17 C18 117.6(4) . .
N8 C18 C17 111.9(5) . .
N8 C19 C20 108.3(4) . .
N7 C20 C19 108.5(4) 2_675 .
N9 C21 C22 122.6(3) . .
N9 C21 C26 115.4(3) . .
C22 C21 C26 122.0(3) . .
C21 C22 C23 117.8(4) . .
C24 C23 C22 120.0(3) . .
C23 C24 C25 119.1(3) . .
C23 C24 C27 121.3(3) . .
C25 C24 C27 119.6(3) . .
N9 C25 C24 121.5(3) . .
O2 C26 O1 126.2(4) . .
O2 C26 C21 118.3(3) . .
O1 C26 C21 115.5(3) . .
O3 C27 O4 122.4(4) . .
O3 C27 C24 119.4(3) . .
O4 C27 C24 118.1(3) . .
N10 C28 C29 122.8(3) . .
N10 C28 C33 114.9(3) . .
C29 C28 C33 122.2(3) . .
C28 C29 C30 118.0(3) . .
C29 C30 C31 120.5(3) . .
C30 C31 C32 117.5(3) . .
C30 C31 C34 121.1(3) . .
C32 C31 C34 121.4(3) . .
N10 C32 C31 122.5(3) . .
O6 C33 O5 126.1(3) . .
O6 C33 C28 117.0(3) . .
O5 C33 C28 116.9(3) . .
O8 C34 O7 127.1(3) . .
O8 C34 C31 116.8(3) . .
O7 C34 C31 116.0(3) . .
N11 C35 C36 120.7(3) . .
N11 C35 C40 115.3(3) . .
C36 C35 C40 124.0(3) . .
C37 C36 C35 119.7(3) . .
C38 C37 C36 119.1(3) . .
C37 C38 C39 118.6(3) . .
C37 C38 C41 120.9(3) . .
C39 C38 C41 120.4(3) . .
N11 C39 C38 121.9(3) . .
O10 C40 O9 125.7(3) . .
O10 C40 C35 118.0(3) . .
O9 C40 C35 116.3(3) . .
O12 C41 O11 126.3(3) . .
O12 C41 C38 117.1(3) . .
O11 C41 C38 116.5(3) . .

loop_
_geom_bond_atom_site_label_1
_geom_bond_atom_site_label_2
_geom_bond_distance
_geom_bond_site_symmetry_2
Ni1 N2 2.064(3) .
Ni1 N1 2.068(4) .
Ni1 N3 2.074(4) .
Ni1 N4 2.075(3) .
Ni1 O7 2.123(2) 1_455
Ni1 O6 2.126(2) .
Ni2 N6 2.064(3) 2_656
Ni2 N6 2.064(3) .
Ni2 N5 2.069(3) .
Ni2 N5 2.069(3) 2_656
Ni2 O11 2.159(2) 2_656
Ni2 O11 2.159(2) .
Ni3 N8 2.046(4) 2_675
Ni3 N8 2.046(4) .
Ni3 N7 2.060(4) 2_675
Ni3 N7 2.060(4) .
Ni3 O13 2.130(3) 2_675
Ni3 O13 2.130(3) .
Ni4 O5 2.046(2) .
Ni4 N9 2.048(3) .
Ni4 O1 2.054(3) .
Ni4 O9 2.055(3) .
Ni4 N10 2.078(3) .
Ni4 N11 2.079(3) .
N1 C1 1.466(6) .
N1 C10 1.477(5) .
N2 C3 1.476(6) .
N2 C2 1.482(6) .
N3 C5 1.475(6) .
N3 C6 1.478(6) .
N4 C7 1.470(6) .
N4 C8 1.481(5) .
N5 C11 1.477(5) .
N5 C12 1.483(5) .
N6 C15 1.471(5) .
N6 C14 1.479(5) .
N7 C20 1.473(6) 2_675
N7 C16 1.488(7) .
N8 C19 1.469(7) .
N8 C18 1.491(7) .
N9 C21 1.332(5) .
N9 C25 1.348(5) .
N10 C32 1.333(4) .
N10 C28 1.348(4) .
N11 C39 1.336(4) .
N11 C35 1.343(5) .
O1 C26 1.274(5) .
O2 C26 1.233(5) .
O3 C27 1.262(5) .
O4 C27 1.268(4) .
O5 C33 1.249(4) .
O6 C33 1.242(4) .
O7 C34 1.263(4) .
O7 Ni1 2.123(2) 1_655
O8 C34 1.236(4) .
O9 C40 1.256(4) .
O10 C40 1.241(5) .
O11 C41 1.258(4) .
O12 C41 1.238(5) .
C1 C2 1.508(7) .
C3 C4 1.514(8) .
C4 C5 1.519(7) .
C6 C7 1.494(7) .
C8 C9 1.510(7) .
C9 C10 1.514(6) .
C11 C15 1.512(6) 2_656
C12 C13 1.521(6) .
C13 C14 1.516(6) .
C15 C11 1.512(6) 2_656
C16 C17 1.487(8) .
C17 C18 1.540(9) .
C19 C20 1.494(8) .
C20 N7 1.473(6) 2_675
C21 C22 1.382(5) .
C21 C26 1.529(5) .
C22 C23 1.399(6) .
C23 C24 1.357(6) .
C24 C25 1.390(5) .
C24 C27 1.479(5) .
C28 C29 1.377(5) .
C28 C33 1.517(4) .
C29 C30 1.379(4) .
C30 C31 1.385(4) .
C31 C32 1.398(5) .
C31 C34 1.514(4) .
C35 C36 1.388(5) .
C35 C40 1.520(5) .
C36 C37 1.382(5) .
C37 C38 1.380(5) .
C38 C39 1.393(5) .
C38 C41 1.525(5) .

loop_
_geom_hbond_atom_site_label_D
_geom_hbond_atom_site_label_H
_geom_hbond_atom_site_label_A
_geom_hbond_distance_DH
_geom_hbond_distance_HA
_geom_hbond_distance_DA
_geom_hbond_angle_DHA
_geom_hbond_site_symmetry_A
O13 H13 O10 0.838(19) 1.95(3) 2.730(4) 155(5) 1_565
O13 H13' O4 0.842(19) 1.87(2) 2.694(4) 168(5) 1_465
N7 H7 O3 1.04(5) 2.04(5) 2.956(5) 146(4) 1_465
N6 H6 O12 0.862(19) 2.23(3) 2.928(4) 138(3) .
N5 H5 O15 0.84(2) 2.32(4) 3.034(6) 142(5) 2_666

loop_
_platon_squeeze_void_nr
_platon_squeeze_void_average_x
_platon_squeeze_void_average_y
_platon_squeeze_void_average_z
_platon_squeeze_void_volume
_platon_squeeze_void_count_electrons
1 0.038 0.500 0.000 220.3 47.9
2 0.500 0.500 0.500 22.4 1.1
